data_7016707
loop_
_publ_author_name
'Kruck, Matthias'
'Sauer, D\'esir\'ee C'
'Enders, Markus'
'Wadepohl, Hubert'
'Gade, Lutz H.'

_publ_section_title
;
 Bis(2-pyridylimino)isoindolato iron(ii) and cobalt(ii) complexes:
 Structural chemistry and paramagnetic NMR spectroscopy.
;
_journal_issue 40
_journal_name_full 'Dalton transactions (Cambridge, England : 2003)'
_journal_page_first 10406
_journal_page_last 10415
_journal_paper_doi 10.1039/c1dt10617a
_journal_volume 40
_journal_year 2011
_chemical_formula_sum 'C30 H32 Li N5 O'
_chemical_formula_weight 485.55
_chemical_properties_physical 'air-sensitive, moisture-sensitive'
_space_group_IT_number 14
_symmetry_cell_setting monoclinic
_symmetry_Int_Tables_number 14
_symmetry_space_group_name_Hall '-P 2yn'
_symmetry_space_group_name_H-M 'P 1 21/n 1'
_atom_sites_solution_hydrogens difmap
_atom_sites_solution_primary dual
_atom_sites_solution_secondary difmap
_audit_block_code ga_mkr20
_audit_creation_method SHELXL-97
_cell_angle_alpha 90.00
_cell_angle_beta 90.689(11)
_cell_angle_gamma 90.00
_cell_formula_units_Z 4
_cell_length_a 11.194(5)
_cell_length_b 18.995(9)
_cell_length_c 11.738(6)
_cell_measurement_reflns_used 8077
_cell_measurement_temperature 100(2)
_cell_measurement_theta_max 31.72
_cell_measurement_theta_min 2.50
_cell_volume 2496(2)
_computing_cell_refinement
;
SAINT (Bruker AXS, 1997-2008). Includes estimated systematic errors
of the unit cell constants from Monte Carlo simulations.
;
_computing_data_collection 'SMART-5.631 (Bruker AXS, 2003)'
_computing_data_reduction 'SAINT (Bruker AXS, 1997-2008); SADABS (Bruker AXS, 2008)'
_computing_publication_material 'SHELXL-97 (Sheldrick, 1997)'
_computing_structure_refinement 'SHELXL-97 (Sheldrick, 1997)'
_computing_structure_solution 'SUPERFLIP (Palatinus, 2007-2009)'
_diffrn_ambient_environment 'perfluoro polyether oil'
_diffrn_ambient_temperature 100(2)
_diffrn_detector 'CCD plate'
_diffrn_detector_area_resol_mean 8.19
_diffrn_detector_type CCD-PXL-KAF2
_diffrn_measured_fraction_theta_full 0.997
_diffrn_measured_fraction_theta_max 0.952
_diffrn_measurement_device 'three-circle diffractometer'
_diffrn_measurement_device_type 'Bruker AXS Smart 1000'
_diffrn_measurement_method '\f- and \w-scans'
_diffrn_measurement_specimen_support 'polyimid foil'
_diffrn_radiation_monochromator graphite
_diffrn_radiation_probe x-ray
_diffrn_radiation_type MoK\a
_diffrn_radiation_wavelength 0.71073
_diffrn_reflns_av_R_equivalents 0.0428
_diffrn_reflns_av_sigmaI/netI 0.0277
_diffrn_reflns_limit_h_max 16
_diffrn_reflns_limit_h_min -16
_diffrn_reflns_limit_k_max 28
_diffrn_reflns_limit_k_min 0
_diffrn_reflns_limit_l_max 17
_diffrn_reflns_limit_l_min 0
_diffrn_reflns_number 63099
_diffrn_reflns_theta_full 30.51
_diffrn_reflns_theta_max 32.26
_diffrn_reflns_theta_min 2.04
_diffrn_source 'fine-focus sealed tube'
_exptl_absorpt_coefficient_mu 0.080
_exptl_absorpt_correction_T_max 0.8623
_exptl_absorpt_correction_T_min 0.7964
_exptl_absorpt_correction_type multi-scan
_exptl_absorpt_process_details
;
multi-scan from symmetry-related measurements (Blessing 1995)
SADABS (Sheldrick & Bruker AXS, 2004-2008)
;
_exptl_crystal_colour yellow
_exptl_crystal_density_diffrn 1.292
_exptl_crystal_density_method 'not measured'
_exptl_crystal_description block
_exptl_crystal_F_000 1032
_exptl_crystal_size_max 0.20
_exptl_crystal_size_mid 0.18
_exptl_crystal_size_min 0.12
_refine_diff_density_max 0.540
_refine_diff_density_min -0.248
_refine_diff_density_rms 0.061
_refine_ls_abs_structure_details 'Flack H D (1983), Acta Cryst. A39, 876-881'
_refine_ls_extinction_method none
_refine_ls_goodness_of_fit_ref 1.059
_refine_ls_hydrogen_treatment refall
_refine_ls_matrix_type full
_refine_ls_number_parameters 430
_refine_ls_number_reflns 8437
_refine_ls_number_restraints 0
_refine_ls_restrained_S_all 1.059
_refine_ls_R_factor_all 0.0675
_refine_ls_R_factor_gt 0.0492
_refine_ls_shift/su_max 0.001
_refine_ls_shift/su_mean 0.000
_refine_ls_structure_factor_coef Fsqd
_refine_ls_weighting_details 'calc w=1/[\s^2^(Fo^2^)+(0.0767P)^2^+0.7653P] where P=(Fo^2^+2Fc^2^)/3'
_refine_ls_weighting_scheme calc
_refine_ls_wR_factor_gt 0.1314
_refine_ls_wR_factor_ref 0.1445
_reflns_number_gt 6541
_reflns_number_total 8437
_reflns_threshold_expression >2sigma(I)
_cod_data_source_file c1dt10617a.txt
_cod_data_source_block compound_2
_cod_original_sg_symbol_H-M 'P 21/n'
_cod_database_code 7016707
_audit_block_refno 992

loop_
_symmetry_equiv_pos_as_xyz
'x, y, z'
'-x+1/2, y+1/2, -z+1/2'
'-x, -y, -z'
'x-1/2, -y-1/2, z-1/2'

loop_
_atom_site_label
_atom_site_type_symbol
_atom_site_fract_x
_atom_site_fract_y
_atom_site_fract_z
_atom_site_U_iso_or_equiv
_atom_site_adp_type
_atom_site_occupancy
_atom_site_symmetry_multiplicity
_atom_site_calc_flag
O1 O 0.63094(8) 0.94536(4) 0.18288(7) 0.02113(17) Uani 1 1 d
N1 N 0.37275(8) 0.94594(4) 0.31270(8) 0.01515(17) Uani 1 1 d
N2 N 0.32552(8) 0.82133(5) 0.30444(8) 0.01709(18) Uani 1 1 d
N3 N 0.53389(8) 0.83369(5) 0.36160(8) 0.01575(17) Uani 1 1 d
N4 N 0.33290(8) 1.07148(5) 0.30384(8) 0.01560(17) Uani 1 1 d
N5 N 0.54052(8) 1.05543(5) 0.36130(7) 0.01453(17) Uani 1 1 d
C1 C 0.30245(9) 0.88805(5) 0.29176(9) 0.01496(19) Uani 1 1 d
C2 C 0.18226(9) 0.91142(5) 0.25241(9) 0.01529(19) Uani 1 1 d
C3 C 0.08105(10) 0.87460(6) 0.21856(10) 0.0205(2) Uani 1 1 d
H3 H 0.0818(14) 0.8246(9) 0.2170(13) 0.025 Uiso 1 1 d
C4 C -0.01957(10) 0.91376(7) 0.18696(11) 0.0235(2) Uani 1 1 d
H4 H -0.0924(15) 0.8885(9) 0.1607(14) 0.028 Uiso 1 1 d
C5 C -0.01785(10) 0.98717(6) 0.19024(11) 0.0227(2) Uani 1 1 d
H5 H -0.0891(14) 1.0148(9) 0.1666(14) 0.027 Uiso 1 1 d
C6 C 0.08383(10) 1.02385(6) 0.22554(10) 0.0193(2) Uani 1 1 d
H6 H 0.0867(13) 1.0745(9) 0.2282(13) 0.023 Uiso 1 1 d
C7 C 0.18350(9) 0.98460(5) 0.25614(9) 0.01504(19) Uani 1 1 d
C8 C 0.30523(9) 1.00508(5) 0.29411(9) 0.01424(18) Uani 1 1 d
C9 C 0.43346(10) 0.79506(5) 0.34628(9) 0.01592(19) Uani 1 1 d
C10 C 0.43210(10) 0.72236(6) 0.37106(10) 0.0189(2) Uani 1 1 d
H10 H 0.3580(13) 0.6967(8) 0.3578(13) 0.023 Uiso 1 1 d
C11 C 0.53425(11) 0.69050(6) 0.41237(10) 0.0193(2) Uani 1 1 d
H11 H 0.5333(14) 0.6404(8) 0.4326(13) 0.023 Uiso 1 1 d
C12 C 0.63929(10) 0.72929(5) 0.42668(9) 0.0173(2) Uani 1 1 d
C13 C 0.75367(11) 0.69445(6) 0.46721(11) 0.0231(2) Uani 1 1 d
H13A H 0.7878(14) 0.6676(9) 0.3999(14) 0.028 Uiso 1 1 d
H13B H 0.7330(14) 0.6599(9) 0.5283(14) 0.028 Uiso 1 1 d
C14 C 0.84716(11) 0.74702(7) 0.50960(11) 0.0255(2) Uani 1 1 d
H14A H 0.9252(15) 0.7230(9) 0.5208(14) 0.031 Uiso 1 1 d
H14B H 0.8228(15) 0.7671(9) 0.5861(15) 0.031 Uiso 1 1 d
C15 C 0.85940(10) 0.80643(6) 0.42351(11) 0.0221(2) Uani 1 1 d
H15A H 0.8770(14) 0.7862(8) 0.3490(14) 0.027 Uiso 1 1 d
H15B H 0.9253(14) 0.8387(9) 0.4429(14) 0.027 Uiso 1 1 d
C16 C 0.74239(10) 0.84747(6) 0.41395(10) 0.0182(2) Uani 1 1 d
H16A H 0.7460(13) 0.8802(8) 0.3483(13) 0.022 Uiso 1 1 d
H16B H 0.7305(13) 0.8768(8) 0.4854(13) 0.022 Uiso 1 1 d
C17 C 0.63421(9) 0.80091(5) 0.39970(9) 0.01552(19) Uani 1 1 d
C18 C 0.44584(9) 1.09643(5) 0.33400(9) 0.01474(18) Uani 1 1 d
C19 C 0.45553(10) 1.17051(5) 0.33199(9) 0.0174(2) Uani 1 1 d
H19 H 0.3845(13) 1.1988(8) 0.3133(13) 0.021 Uiso 1 1 d
C20 C 0.56415(10) 1.20133(6) 0.35487(9) 0.0184(2) Uani 1 1 d
H20 H 0.5765(13) 1.2529(8) 0.3524(13) 0.022 Uiso 1 1 d
C21 C 0.66385(10) 1.15963(6) 0.38026(9) 0.01676(19) Uani 1 1 d
C22 C 0.78547(10) 1.19244(6) 0.39710(11) 0.0215(2) Uani 1 1 d
H22A H 0.7934(14) 1.2099(8) 0.4771(14) 0.026 Uiso 1 1 d
H22B H 0.7938(14) 1.2341(9) 0.3442(14) 0.026 Uiso 1 1 d
C23 C 0.88420(10) 1.13950(6) 0.37192(10) 0.0208(2) Uani 1 1 d
H23A H 0.8796(14) 1.1267(8) 0.2891(14) 0.025 Uiso 1 1 d
H23B H 0.9623(14) 1.1607(8) 0.3829(13) 0.025 Uiso 1 1 d
C24 C 0.86580(10) 1.07399(6) 0.44458(10) 0.0200(2) Uani 1 1 d
H24A H 0.9328(14) 1.0400(8) 0.4358(14) 0.024 Uiso 1 1 d
H24B H 0.8654(14) 1.0887(8) 0.5246(14) 0.024 Uiso 1 1 d
C25 C 0.74865(10) 1.03738(6) 0.41209(9) 0.01677(19) Uani 1 1 d
H25A H 0.7629(13) 1.0081(8) 0.3434(13) 0.020 Uiso 1 1 d
H25B H 0.7233(13) 1.0048(8) 0.4738(13) 0.020 Uiso 1 1 d
C26 C 0.64676(9) 1.08698(5) 0.38478(8) 0.01455(18) Uani 1 1 d
C27 C 0.64042(12) 1.00815(6) 0.11576(10) 0.0225(2) Uani 1 1 d
H27A H 0.5613(15) 1.0293(9) 0.1059(14) 0.027 Uiso 1 1 d
H27B H 0.6915(15) 1.0420(9) 0.1580(14) 0.027 Uiso 1 1 d
C28 C 0.69272(13) 0.98522(8) 0.00180(11) 0.0297(3) Uani 1 1 d
H28A H 0.6558(15) 1.0095(9) -0.0630(16) 0.036 Uiso 1 1 d
H28B H 0.7776(16) 0.9963(9) -0.0009(15) 0.036 Uiso 1 1 d
C29 C 0.67195(16) 0.90522(9) -0.00153(12) 0.0379(4) Uani 1 1 d
H29A H 0.6343(17) 0.8895(10) -0.0728(17) 0.045 Uiso 1 1 d
H29B H 0.7473(18) 0.8807(10) 0.0031(17) 0.045 Uiso 1 1 d
C30 C 0.59676(14) 0.89102(7) 0.10315(11) 0.0303(3) Uani 1 1 d
H30A H 0.6161(16) 0.8467(10) 0.1400(15) 0.036 Uiso 1 1 d
H30B H 0.5080(16) 0.8981(10) 0.0816(15) 0.036 Uiso 1 1 d
Li1 Li 0.54096(18) 0.94483(10) 0.33389(18) 0.0202(4) Uani 1 1 d

loop_
_atom_site_aniso_label
_atom_site_aniso_U_11
_atom_site_aniso_U_22
_atom_site_aniso_U_33
_atom_site_aniso_U_23
_atom_site_aniso_U_13
_atom_site_aniso_U_12
O1 0.0272(4) 0.0188(4) 0.0174(4) -0.0004(3) 0.0015(3) 0.0022(3)
N1 0.0165(4) 0.0116(4) 0.0173(4) -0.0003(3) -0.0006(3) -0.0005(3)
N2 0.0178(4) 0.0139(4) 0.0196(4) -0.0002(3) -0.0003(3) -0.0005(3)
N3 0.0177(4) 0.0131(4) 0.0164(4) 0.0006(3) -0.0001(3) 0.0003(3)
N4 0.0161(4) 0.0131(4) 0.0176(4) -0.0007(3) 0.0001(3) -0.0004(3)
N5 0.0166(4) 0.0128(4) 0.0142(4) -0.0003(3) 0.0008(3) -0.0005(3)
C1 0.0158(4) 0.0143(4) 0.0148(4) -0.0009(3) 0.0003(3) -0.0009(3)
C2 0.0146(4) 0.0160(4) 0.0153(4) -0.0012(3) 0.0007(3) -0.0009(3)
C3 0.0178(5) 0.0181(5) 0.0255(5) -0.0035(4) -0.0009(4) -0.0020(4)
C4 0.0163(5) 0.0253(6) 0.0290(6) -0.0038(5) -0.0020(4) -0.0017(4)
C5 0.0161(5) 0.0242(5) 0.0276(6) -0.0010(4) -0.0022(4) 0.0029(4)
C6 0.0171(5) 0.0182(5) 0.0227(5) 0.0004(4) 0.0004(4) 0.0015(4)
C7 0.0152(4) 0.0155(4) 0.0144(4) -0.0002(3) 0.0005(3) -0.0007(3)
C8 0.0148(4) 0.0148(4) 0.0131(4) -0.0004(3) 0.0006(3) 0.0002(3)
C9 0.0191(5) 0.0130(4) 0.0157(4) -0.0009(3) 0.0008(4) 0.0005(3)
C10 0.0231(5) 0.0126(4) 0.0209(5) -0.0004(4) 0.0007(4) -0.0020(4)
C11 0.0267(5) 0.0114(4) 0.0199(5) 0.0009(4) 0.0019(4) 0.0006(4)
C12 0.0227(5) 0.0129(4) 0.0164(5) 0.0010(4) 0.0010(4) 0.0027(4)
C13 0.0243(5) 0.0161(5) 0.0290(6) 0.0054(4) -0.0005(4) 0.0052(4)
C14 0.0238(5) 0.0235(6) 0.0289(6) 0.0069(5) -0.0045(4) 0.0043(4)
C15 0.0194(5) 0.0213(5) 0.0255(6) 0.0045(4) -0.0007(4) 0.0018(4)
C16 0.0186(5) 0.0149(4) 0.0210(5) 0.0024(4) -0.0017(4) 0.0000(4)
C17 0.0190(5) 0.0130(4) 0.0145(4) 0.0007(3) 0.0009(3) 0.0016(3)
C18 0.0175(4) 0.0123(4) 0.0144(4) -0.0008(3) 0.0015(3) -0.0002(3)
C19 0.0201(5) 0.0123(4) 0.0199(5) -0.0004(4) 0.0004(4) 0.0008(4)
C20 0.0235(5) 0.0119(4) 0.0197(5) -0.0009(4) 0.0011(4) -0.0017(4)
C21 0.0199(5) 0.0142(4) 0.0162(4) -0.0014(3) 0.0005(4) -0.0026(4)
C22 0.0214(5) 0.0170(5) 0.0263(6) -0.0012(4) -0.0005(4) -0.0052(4)
C23 0.0189(5) 0.0233(5) 0.0202(5) 0.0013(4) -0.0007(4) -0.0046(4)
C24 0.0194(5) 0.0228(5) 0.0176(5) 0.0011(4) -0.0024(4) -0.0013(4)
C25 0.0178(5) 0.0155(4) 0.0169(5) 0.0008(4) -0.0014(4) 0.0002(4)
C26 0.0176(4) 0.0130(4) 0.0130(4) -0.0004(3) 0.0009(3) 0.0000(3)
C27 0.0277(6) 0.0225(5) 0.0173(5) 0.0037(4) 0.0006(4) -0.0001(4)
C28 0.0277(6) 0.0450(8) 0.0165(5) 0.0022(5) 0.0028(4) 0.0022(5)
C29 0.0534(9) 0.0414(8) 0.0188(6) -0.0055(5) 0.0009(6) 0.0210(7)
C30 0.0471(8) 0.0198(6) 0.0240(6) -0.0058(4) -0.0014(5) 0.0051(5)
Li1 0.0208(9) 0.0159(9) 0.0240(10) 0.0004(7) 0.0000(7) -0.0008(7)

loop_
_atom_type_symbol
_atom_type_description
_atom_type_scat_dispersion_real
_atom_type_scat_dispersion_imag
_atom_type_scat_source
C C 0.0033 0.0016 'International Tables Vol C Tables 4.2.6.8 and 6.1.1.4'
H H 0.0000 0.0000 'International Tables Vol C Tables 4.2.6.8 and 6.1.1.4'
Li Li -0.0003 0.0001 'International Tables Vol C Tables 4.2.6.8 and 6.1.1.4'
N N 0.0061 0.0033 'International Tables Vol C Tables 4.2.6.8 and 6.1.1.4'
O O 0.0106 0.0060 'International Tables Vol C Tables 4.2.6.8 and 6.1.1.4'

loop_
_geom_angle_atom_site_label_1
_geom_angle_atom_site_label_2
_geom_angle_atom_site_label_3
_geom_angle
C27 O1 C30 105.04(10)
C27 O1 Li1 121.31(9)
C30 O1 Li1 115.38(10)
C8 N1 C1 108.32(9)
C8 N1 Li1 125.10(9)
C1 N1 Li1 125.50(9)
C1 N2 C9 124.05(9)
C9 N3 C17 118.59(10)
C9 N3 Li1 123.22(9)
C17 N3 Li1 118.16(9)
C8 N4 C18 124.47(9)
C18 N5 C26 118.47(9)
C18 N5 Li1 122.50(9)
C26 N5 Li1 117.62(9)
N2 C1 N1 130.32(10)
N2 C1 C2 120.29(9)
N1 C1 C2 109.37(9)
C3 C2 C7 121.42(10)
C3 C2 C1 132.29(10)
C7 C2 C1 106.27(9)
C2 C3 C4 117.49(11)
C2 C3 H3 120.1(9)
C4 C3 H3 122.4(9)
C5 C4 C3 120.95(11)
C5 C4 H4 120.2(10)
C3 C4 H4 118.9(10)
C6 C5 C4 121.26(11)
C6 C5 H5 118.0(10)
C4 C5 H5 120.7(10)
C7 C6 C5 117.42(11)
C7 C6 H6 120.2(9)
C5 C6 H6 122.4(9)
C6 C7 C2 121.46(10)
C6 C7 C8 132.22(10)
C2 C7 C8 106.31(9)
N4 C8 N1 130.50(10)
N4 C8 C7 119.83(9)
N1 C8 C7 109.67(9)
N3 C9 N2 124.69(10)
N3 C9 C10 120.96(10)
N2 C9 C10 114.34(9)
C11 C10 C9 119.45(10)
C11 C10 H10 122.6(9)
C9 C10 H10 118.0(9)
C10 C11 C12 120.34(10)
C10 C11 H11 120.1(9)
C12 C11 H11 119.6(9)
C11 C12 C17 117.03(10)
C11 C12 C13 121.02(10)
C17 C12 C13 121.93(10)
C12 C13 C14 113.01(10)
C12 C13 H13A 107.4(9)
C14 C13 H13A 108.5(9)
C12 C13 H13B 108.1(9)
C14 C13 H13B 111.0(9)
H13A C13 H13B 108.7(13)
C15 C14 C13 109.61(10)
C15 C14 H14A 110.0(10)
C13 C14 H14A 110.0(10)
C15 C14 H14B 109.6(10)
C13 C14 H14B 110.1(9)
H14A C14 H14B 107.5(13)
C14 C15 C16 110.08(10)
C14 C15 H15A 108.9(9)
C16 C15 H15A 108.5(9)
C14 C15 H15B 112.5(10)
C16 C15 H15B 109.8(9)
H15A C15 H15B 107.0(13)
C17 C16 C15 113.32(10)
C17 C16 H16A 108.8(9)
C15 C16 H16A 109.5(9)
C17 C16 H16B 107.5(9)
C15 C16 H16B 109.9(9)
H16A C16 H16B 107.7(12)
N3 C17 C12 123.59(10)
N3 C17 C16 115.36(10)
C12 C17 C16 121.03(10)
N5 C18 N4 124.87(10)
N5 C18 C19 121.24(10)
N4 C18 C19 113.88(9)
C20 C19 C18 119.32(10)
C20 C19 H19 121.5(9)
C18 C19 H19 119.2(9)
C19 C20 C21 120.20(10)
C19 C20 H20 122.7(9)
C21 C20 H20 117.1(9)
C26 C21 C20 117.35(10)
C26 C21 C22 121.88(10)
C20 C21 C22 120.72(10)
C21 C22 C23 110.92(10)
C21 C22 H22A 109.3(9)
C23 C22 H22A 110.2(9)
C21 C22 H22B 109.4(9)
C23 C22 H22B 108.9(9)
H22A C22 H22B 108.0(13)
C24 C23 C22 109.07(10)
C24 C23 H23A 109.8(9)
C22 C23 H23A 108.6(9)
C24 C23 H23B 113.1(10)
C22 C23 H23B 110.7(9)
H23A C23 H23B 105.4(13)
C23 C24 C25 110.68(9)
C23 C24 H24A 111.4(9)
C25 C24 H24A 108.9(9)
C23 C24 H24B 107.8(9)
C25 C24 H24B 110.8(9)
H24A C24 H24B 107.2(13)
C26 C25 C24 114.36(10)
C26 C25 H25A 107.8(9)
C24 C25 H25A 108.2(9)
C26 C25 H25B 108.7(9)
C24 C25 H25B 110.6(9)
H25A C25 H25B 107.0(12)
N5 C26 C21 123.34(10)
N5 C26 C25 115.17(9)
C21 C26 C25 121.45(10)
O1 C27 C28 105.97(11)
O1 C27 H27A 109.5(10)
C28 C27 H27A 111.6(9)
O1 C27 H27B 108.1(10)
C28 C27 H27B 113.5(10)
H27A C27 H27B 108.1(14)
C27 C28 C29 104.13(11)
C27 C28 H28A 112.5(10)
C29 C28 H28A 112.6(11)
C27 C28 H28B 110.5(11)
C29 C28 H28B 111.1(11)
H28A C28 H28B 106.1(15)
C30 C29 C28 103.86(10)
C30 C29 H29A 113.6(12)
C28 C29 H29A 112.7(12)
C30 C29 H29B 111.2(12)
C28 C29 H29B 110.1(12)
H29A C29 H29B 105.5(16)
O1 C30 C29 104.61(12)
O1 C30 H30A 106.0(11)
C29 C30 H30A 113.1(11)
O1 C30 H30B 108.3(10)
C29 C30 H30B 108.6(10)
H30A C30 H30B 115.6(14)
N1 Li1 O1 112.58(11)
N1 Li1 N5 90.27(9)
O1 Li1 N5 97.36(9)
N1 Li1 N3 89.57(9)
O1 Li1 N3 98.97(9)
N5 Li1 N3 162.37(12)

loop_
_geom_bond_atom_site_label_1
_geom_bond_atom_site_label_2
_geom_bond_distance
O1 C27 1.4340(15)
O1 C30 1.4419(16)
O1 Li1 2.049(2)
N1 C8 1.3699(14)
N1 C1 1.3725(14)
N1 Li1 1.896(2)
N2 C1 1.3016(15)
N2 C9 1.3914(15)
N3 C9 1.3527(14)
N3 C17 1.3553(14)
N3 Li1 2.137(2)
N4 C8 1.3034(14)
N4 C18 1.3920(14)
N5 C18 1.3507(14)
N5 C26 1.3570(14)
N5 Li1 2.125(2)
C1 C2 1.4851(15)
C2 C3 1.3855(15)
C2 C7 1.3908(16)
C3 C4 1.3962(17)
C3 H3 0.950(16)
C4 C5 1.3952(19)
C4 H4 0.991(16)
C5 C6 1.3932(17)
C5 H5 0.992(16)
C6 C7 1.3855(15)
C6 H6 0.964(16)
C7 C8 1.4806(15)
C9 C10 1.4113(16)
C10 C11 1.3768(17)
C10 H10 0.973(15)
C11 C12 1.3960(16)
C11 H11 0.981(15)
C12 C17 1.3978(16)
C12 C13 1.5129(16)
C13 C14 1.5257(19)
C13 H13A 1.018(16)
C13 H13B 1.001(17)
C14 C15 1.5221(18)
C14 H14A 0.992(17)
C14 H14B 1.016(17)
C15 C16 1.5272(17)
C15 H15A 0.977(16)
C15 H15B 0.984(16)
C16 C17 1.5072(16)
C16 H16A 0.991(15)
C16 H16B 1.017(15)
C18 C19 1.4115(16)
C19 C20 1.3731(16)
C19 H19 0.983(15)
C20 C21 1.3978(16)
C20 H20 0.990(15)
C21 C26 1.3942(16)
C21 C22 1.5081(16)
C22 C23 1.5258(18)
C22 H22A 0.999(16)
C22 H22B 1.011(16)
C23 C24 1.5239(17)
C23 H23A 1.003(16)
C23 H23B 0.969(16)
C24 C25 1.5285(16)
C24 H24A 0.996(16)
C24 H24B 0.979(16)
C25 C26 1.5107(15)
C25 H25A 0.995(15)
C25 H25B 0.997(15)
C27 C28 1.5299(18)
C27 H27A 0.978(16)
C27 H27B 0.989(17)
C28 C29 1.538(2)
C28 H28A 0.978(18)
C28 H28B 0.973(18)
C29 C30 1.522(2)
C29 H29A 0.98(2)
C29 H29B 0.96(2)
C30 H30A 0.969(18)
C30 H30B 1.031(18)

loop_
_geom_torsion_atom_site_label_1
_geom_torsion_atom_site_label_2
_geom_torsion_atom_site_label_3
_geom_torsion_atom_site_label_4
_geom_torsion
C9 N2 C1 N1 1.03(18)
C9 N2 C1 C2 -176.63(9)
C8 N1 C1 N2 -175.47(11)
Li1 N1 C1 N2 15.93(18)
C8 N1 C1 C2 2.38(11)
Li1 N1 C1 C2 -166.21(10)
N2 C1 C2 C3 -3.36(18)
N1 C1 C2 C3 178.53(11)
N2 C1 C2 C7 175.50(10)
N1 C1 C2 C7 -2.61(11)
C7 C2 C3 C4 0.72(16)
C1 C2 C3 C4 179.43(11)
C2 C3 C4 C5 -0.39(18)
C3 C4 C5 C6 -0.29(19)
C4 C5 C6 C7 0.64(17)
C5 C6 C7 C2 -0.31(16)
C5 C6 C7 C8 178.23(11)
C3 C2 C7 C6 -0.38(16)
C1 C2 C7 C6 -179.39(10)
C3 C2 C7 C8 -179.25(10)
C1 C2 C7 C8 1.74(11)
C18 N4 C8 N1 2.14(18)
C18 N4 C8 C7 -177.11(9)
C1 N1 C8 N4 179.41(11)
Li1 N1 C8 N4 -11.94(18)
C1 N1 C8 C7 -1.28(11)
Li1 N1 C8 C7 167.37(10)
C6 C7 C8 N4 0.32(17)
C2 C7 C8 N4 179.02(9)
C6 C7 C8 N1 -179.08(11)
C2 C7 C8 N1 -0.38(11)
C17 N3 C9 N2 -177.93(9)
Li1 N3 C9 N2 4.15(16)
C17 N3 C9 C10 1.02(15)
Li1 N3 C9 C10 -176.90(10)
C1 N2 C9 N3 -11.23(17)
C1 N2 C9 C10 169.76(10)
N3 C9 C10 C11 0.58(16)
N2 C9 C10 C11 179.63(10)
C9 C10 C11 C12 -1.77(16)
C10 C11 C12 C17 1.33(16)
C10 C11 C12 C13 -177.37(10)
C11 C12 C13 C14 -163.62(11)
C17 C12 C13 C14 17.74(16)
C12 C13 C14 C15 -47.87(14)
C13 C14 C15 C16 63.88(13)
C14 C15 C16 C17 -48.11(13)
C9 N3 C17 C12 -1.48(15)
Li1 N3 C17 C12 176.54(10)
C9 N3 C17 C16 179.68(9)
Li1 N3 C17 C16 -2.29(13)
C11 C12 C17 N3 0.31(16)
C13 C12 C17 N3 179.01(10)
C11 C12 C17 C16 179.08(10)
C13 C12 C17 C16 -2.23(16)
C15 C16 C17 N3 -163.53(9)
C15 C16 C17 C12 17.61(14)
C26 N5 C18 N4 177.48(9)
Li1 N5 C18 N4 11.33(15)
C26 N5 C18 C19 -1.30(15)
Li1 N5 C18 C19 -167.46(10)
C8 N4 C18 N5 -2.59(16)
C8 N4 C18 C19 176.27(10)
N5 C18 C19 C20 1.99(16)
N4 C18 C19 C20 -176.92(10)
C18 C19 C20 C21 -0.23(16)
C19 C20 C21 C26 -2.04(16)
C19 C20 C21 C22 175.50(10)
C26 C21 C22 C23 22.37(15)
C20 C21 C22 C23 -155.07(10)
C21 C22 C23 C24 -54.82(13)
C22 C23 C24 C25 63.94(13)
C23 C24 C25 C26 -38.52(13)
C18 N5 C26 C21 -1.16(15)
Li1 N5 C26 C21 165.67(10)
C18 N5 C26 C25 -178.77(9)
Li1 N5 C26 C25 -11.94(13)
C20 C21 C26 N5 2.82(16)
C22 C21 C26 N5 -174.69(10)
C20 C21 C26 C25 -179.70(9)
C22 C21 C26 C25 2.78(16)
C24 C25 C26 N5 -176.85(9)
C24 C25 C26 C21 5.49(14)
C30 O1 C27 C28 -37.02(13)
Li1 O1 C27 C28 -170.08(10)
O1 C27 C28 C29 17.87(14)
C27 C28 C29 C30 6.62(15)
C27 O1 C30 C29 41.33(13)
Li1 O1 C30 C29 177.64(10)
C28 C29 C30 O1 -28.81(14)
C8 N1 Li1 O1 -83.41(13)
C1 N1 Li1 O1 83.33(13)
C8 N1 Li1 N5 14.68(13)
C1 N1 Li1 N5 -178.58(9)
C8 N1 Li1 N3 177.05(9)
C1 N1 Li1 N3 -16.21(13)
C27 O1 Li1 N1 75.24(13)
C30 O1 Li1 N1 -53.43(14)
C27 O1 Li1 N5 -18.14(13)
C30 O1 Li1 N5 -146.81(9)
C27 O1 Li1 N3 168.53(9)
C30 O1 Li1 N3 39.86(12)
C18 N5 Li1 N1 -14.88(13)
C26 N5 Li1 N1 178.85(8)
C18 N5 Li1 O1 97.94(11)
C26 N5 Li1 O1 -68.32(11)
C18 N5 Li1 N3 -104.3(4)
C26 N5 Li1 N3 89.4(4)
C9 N3 Li1 N1 7.47(13)
C17 N3 Li1 N1 -170.46(8)
C9 N3 Li1 O1 -105.34(11)
C17 N3 Li1 O1 76.73(12)
C9 N3 Li1 N5 97.0(4)
C17 N3 Li1 N5 -80.9(4)
